data_7113033
loop_
_publ_author_name
'Hoshino, Norihisa'
'Sekine, Yoshihiro'
'Nihei, Masayuki'
'Oshio, Hiroki'

_publ_section_title
;
 Achiral single molecule magnet and chiral single chain magnet.
;
_journal_issue 33
_journal_name_full 'Chemical communications (Cambridge, England)'
_journal_page_first 6117
_journal_page_last 6119
_journal_paper_doi 10.1039/c0cc00184h
_journal_volume 46
_journal_year 2010
_chemical_absolute_configuration ad
_chemical_formula_moiety 'C44 H36 B Fe N13 Ni, F6 P, 2(C H4 O)'
_chemical_formula_sum 'C46 H44 B F6 Fe N13 Ni O2 P'
_chemical_formula_weight 1081.28
_chemical_name_systematic
; 
 catena-[Ni(II)((R)-pabn))][Fe(III)(tp)(CN)3]PF6.2MeOH
;
_space_group_IT_number 19
_symmetry_cell_setting orthorhombic
_symmetry_space_group_name_Hall 'P 2ac 2ab'
_symmetry_space_group_name_H-M 'P 21 21 21'
_atom_sites_solution_hydrogens geom
_atom_sites_solution_primary direct
_atom_sites_solution_secondary difmap
_audit_creation_method SHELXL-97
_cell_angle_alpha 90.00
_cell_angle_beta 90.00
_cell_angle_gamma 90.00
_cell_formula_units_Z 4
_cell_length_a 10.6762(9)
_cell_length_b 17.5426(15)
_cell_length_c 25.176(2)
_cell_measurement_reflns_used 7730
_cell_measurement_temperature 100(2)
_cell_measurement_theta_max 22.31
_cell_measurement_theta_min 2.23
_cell_volume 4715.2(7)
_computing_cell_refinement 'APEX2 (Bruker AXS, 2006)'
_computing_data_collection 'APEX2 (Bruker AXS, 2006)'
_computing_data_reduction 'SAINT (Bruker AXS, 2004)'
_computing_molecular_graphics 'XSHEL (Bruker AXS,2002)'
_computing_publication_material 'XCIF (Bruker AXS, 2001)'
_computing_structure_refinement 'SHELXL-97 (Sheldrick, 1997)'
_computing_structure_solution 'SHELXS-97 (Sheldrick, 1997)'
_diffrn_ambient_temperature 100(2)
_diffrn_detector_area_resol_mean 8.333
_diffrn_measured_fraction_theta_full 1.000
_diffrn_measured_fraction_theta_max 1.000
_diffrn_measurement_device_type 'Bruker APEXII CCD area detector'
_diffrn_measurement_method 'phi and omega scans'
_diffrn_radiation_monochromator 'Bruker Helios multilayer confocal mirror'
_diffrn_radiation_source 'Bruker TXS fine-focus rotating anode'
_diffrn_radiation_type MoK\a
_diffrn_radiation_wavelength 0.71073
_diffrn_reflns_av_R_equivalents 0.0731
_diffrn_reflns_av_sigmaI/netI 0.0637
_diffrn_reflns_limit_h_max 13
_diffrn_reflns_limit_h_min -13
_diffrn_reflns_limit_k_max 22
_diffrn_reflns_limit_k_min -22
_diffrn_reflns_limit_l_max 32
_diffrn_reflns_limit_l_min -31
_diffrn_reflns_number 53177
_diffrn_reflns_theta_full 27.00
_diffrn_reflns_theta_max 27.00
_diffrn_reflns_theta_min 1.41
_exptl_absorpt_coefficient_mu 0.820
_exptl_absorpt_correction_T_max 0.9758
_exptl_absorpt_correction_T_min 0.8532
_exptl_absorpt_correction_type empirical
_exptl_absorpt_process_details 'SADABS (Sheldrick, 1996)'
_exptl_crystal_colour brown
_exptl_crystal_density_diffrn 1.523
_exptl_crystal_density_method 'not measured'
_exptl_crystal_description tablet
_exptl_crystal_F_000 2220
_exptl_crystal_size_max 0.20
_exptl_crystal_size_mid 0.04
_exptl_crystal_size_min 0.03
_refine_diff_density_max 0.775
_refine_diff_density_min -0.514
_refine_diff_density_rms 0.084
_refine_ls_abs_structure_details 'Flack H D (1983), Acta Cryst. A39, 876-881'
_refine_ls_abs_structure_Flack 0.012(14)
_refine_ls_extinction_method none
_refine_ls_goodness_of_fit_ref 1.057
_refine_ls_hydrogen_treatment constr
_refine_ls_matrix_type full
_refine_ls_number_parameters 642
_refine_ls_number_reflns 10307
_refine_ls_number_restraints 0
_refine_ls_restrained_S_all 1.057
_refine_ls_R_factor_all 0.0687
_refine_ls_R_factor_gt 0.0475
_refine_ls_shift/su_max 0.000
_refine_ls_shift/su_mean 0.000
_refine_ls_structure_factor_coef Fsqd
_refine_ls_weighting_details 'calc w=1/[\s^2^(Fo^2^)+(0.0508P)^2^+4.5324P] where P=(Fo^2^+2Fc^2^)/3'
_refine_ls_weighting_scheme calc
_refine_ls_wR_factor_gt 0.1051
_refine_ls_wR_factor_ref 0.1149
_reflns_number_gt 8348
_reflns_number_total 10307
_reflns_threshold_expression >2sigma(I)
_cod_data_source_file c0cc00184h.txt
_cod_data_source_block 2
_cod_depositor_comments
;
The following automatic conversions were performed:

'_symmetry_cell_setting' value 'Orthorhombic' changed to
'orthorhombic' according to
/usr/data/users/saulius/automatic-downloads/retrospective/RSC/lib/dictionaries/cif_core.dic
dictionary named 'cif_core.dic' version 2.4.2 from 2011-04-26.

Automatic conversion script
Id: cif_fix_values 2281 2013-09-26 08:29:07Z andrius 
;
_cod_original_sg_symbol_H-M 'P2(1)2(1)2(1) '
_cod_database_code 7113033

loop_
_symmetry_equiv_pos_as_xyz
'x, y, z'
'-x+1/2, -y, z+1/2'
'-x, y+1/2, -z+1/2'
'x+1/2, -y+1/2, -z'

loop_
_atom_site_label
_atom_site_type_symbol
_atom_site_fract_x
_atom_site_fract_y
_atom_site_fract_z
_atom_site_U_iso_or_equiv
_atom_site_adp_type
_atom_site_occupancy
_atom_site_symmetry_multiplicity
_atom_site_calc_flag
_atom_site_refinement_flags
Fe1 Fe 0.36446(5) 0.27903(3) 0.07906(2) 0.01322(12) Uani 1 1 d .
Ni1 Ni 0.79244(4) 0.40297(3) 0.069921(19) 0.01359(11) Uani 1 1 d .
N1 N 0.6141(3) 0.36074(19) 0.05762(13) 0.0165(7) Uani 1 1 d .
N2 N 0.8633(3) 0.32327(19) 0.01904(13) 0.0169(7) Uani 1 1 d .
N3 N 0.2107(4) 0.3910(2) 0.01165(14) 0.0249(8) Uani 1 1 d .
N4 N 0.9806(3) 0.44110(18) 0.08781(13) 0.0142(7) Uani 1 1 d .
H1 H 1.0290 0.4243 0.0594 0.017 Uiso 1 1 calc R
N5 N 0.7042(3) 0.49190(19) 0.11674(13) 0.0187(7) Uani 1 1 d .
H2 H 0.6244 0.4734 0.1239 0.022 Uiso 1 1 calc R
N6 N 0.8244(3) 0.3397(2) 0.13767(13) 0.0173(8) Uani 1 1 d .
N7 N 0.7750(3) 0.48753(19) 0.01207(13) 0.0159(7) Uani 1 1 d .
N8 N 0.3545(3) 0.3434(2) 0.14337(14) 0.0203(8) Uani 1 1 d .
N9 N 0.4563(3) 0.19949(18) 0.11981(14) 0.0171(7) Uani 1 1 d .
N10 N 0.2095(3) 0.22954(19) 0.10137(12) 0.0162(7) Uani 1 1 d .
N11 N 0.3314(3) 0.3105(2) 0.19165(14) 0.0229(8) Uani 1 1 d .
N12 N 0.4179(3) 0.1827(2) 0.17014(14) 0.0204(8) Uani 1 1 d .
N13 N 0.1957(3) 0.2095(2) 0.15382(13) 0.0197(8) Uani 1 1 d .
B1 B 0.3045(5) 0.2251(3) 0.19325(19) 0.0250(11) Uani 1 1 d .
H3 H 0.2840 0.2073 0.2300 0.030 Uiso 1 1 calc R
C1 C 0.5197(4) 0.3300(2) 0.06147(15) 0.0149(8) Uani 1 1 d .
C2 C 0.3700(4) 0.2180(2) 0.01644(15) 0.0152(8) Uani 1 1 d .
C3 C 0.2707(4) 0.3505(2) 0.03703(16) 0.0168(8) Uani 1 1 d .
C4 C 0.9453(4) 0.5671(2) 0.12871(16) 0.0138(8) Uani 1 1 d .
C5 C 0.9957(4) 0.5222(2) 0.08830(15) 0.0143(8) Uani 1 1 d .
C6 C 1.0567(4) 0.5560(2) 0.04420(16) 0.0173(9) Uani 1 1 d .
H4 H 1.0927 0.5243 0.0177 0.021 Uiso 1 1 calc R
C7 C 1.0645(4) 0.6330(2) 0.03920(17) 0.0221(10) Uani 1 1 d .
H5 H 1.1055 0.6545 0.0093 0.027 Uiso 1 1 calc R
C8 C 1.0116(4) 0.6816(2) 0.07860(18) 0.0226(9) Uani 1 1 d .
C9 C 0.9541(4) 0.6487(2) 0.12342(16) 0.0178(9) Uani 1 1 d .
C10 C 0.8978(4) 0.6981(2) 0.16210(17) 0.0211(9) Uani 1 1 d .
H6 H 0.8581 0.6771 0.1925 0.025 Uiso 1 1 calc R
C11 C 0.9012(4) 0.7748(3) 0.15538(17) 0.0250(10) Uani 1 1 d .
H7 H 0.8636 0.8069 0.1812 0.030 Uiso 1 1 calc R
C12 C 0.9590(5) 0.8071(3) 0.11119(19) 0.0304(11) Uani 1 1 d .
H8 H 0.9606 0.8609 0.1071 0.037 Uiso 1 1 calc R
C13 C 1.0135(4) 0.7616(2) 0.0738(2) 0.0306(11) Uani 1 1 d .
H9 H 1.0534 0.7842 0.0440 0.037 Uiso 1 1 calc R
C14 C 0.8782(4) 0.5330(2) 0.17438(15) 0.0136(8) Uani 1 1 d .
C15 C 0.7613(4) 0.5013(2) 0.16867(16) 0.0153(8) Uani 1 1 d .
C16 C 0.6970(4) 0.4700(2) 0.21296(16) 0.0212(9) Uani 1 1 d .
H10 H 0.6147 0.4505 0.2083 0.025 Uiso 1 1 calc R
C17 C 0.7498(4) 0.4673(2) 0.26107(17) 0.0224(10) Uani 1 1 d .
H11 H 0.7043 0.4463 0.2900 0.027 Uiso 1 1 calc R
C18 C 0.8742(4) 0.4956(2) 0.26947(16) 0.0187(9) Uani 1 1 d .
C19 C 0.9380(4) 0.5302(2) 0.22575(16) 0.0163(8) Uani 1 1 d .
C20 C 1.0606(4) 0.5562(2) 0.23362(17) 0.0179(9) Uani 1 1 d .
H12 H 1.1036 0.5803 0.2052 0.021 Uiso 1 1 calc R
C21 C 1.1196(4) 0.5475(2) 0.28133(17) 0.0232(10) Uani 1 1 d .
H13 H 1.2028 0.5658 0.2857 0.028 Uiso 1 1 calc R
C22 C 1.0581(5) 0.5117(2) 0.32442(18) 0.0270(10) Uani 1 1 d .
H14 H 1.1003 0.5047 0.3573 0.032 Uiso 1 1 calc R
C23 C 0.9369(5) 0.4872(2) 0.31813(17) 0.0257(10) Uani 1 1 d .
H15 H 0.8947 0.4642 0.3472 0.031 Uiso 1 1 calc R
C24 C 0.7394(4) 0.2936(2) 0.16158(17) 0.0222(10) Uani 1 1 d .
H16 H 0.6645 0.2818 0.1430 0.027 Uiso 1 1 calc R
C25 C 0.7562(4) 0.2631(3) 0.21131(17) 0.0263(10) Uani 1 1 d .
H17 H 0.6947 0.2306 0.2264 0.032 Uiso 1 1 calc R
C26 C 0.8652(5) 0.2809(3) 0.23919(17) 0.0278(10) Uani 1 1 d .
H18 H 0.8788 0.2617 0.2740 0.033 Uiso 1 1 calc R
C27 C 0.9531(4) 0.3271(2) 0.21500(18) 0.0226(9) Uani 1 1 d .
H19 H 1.0280 0.3403 0.2332 0.027 Uiso 1 1 calc R
C28 C 0.9313(4) 0.3541(2) 0.16406(16) 0.0160(8) Uani 1 1 d .
C29 C 0.8180(4) 0.4820(3) -0.03780(16) 0.0240(10) Uani 1 1 d .
H20 H 0.8439 0.4335 -0.0505 0.029 Uiso 1 1 calc R
C30 C 0.8261(4) 0.5437(3) -0.07140(19) 0.0294(10) Uani 1 1 d .
H21 H 0.8549 0.5373 -0.1068 0.035 Uiso 1 1 calc R
C31 C 0.7920(5) 0.6153(3) -0.05314(18) 0.0332(11) Uani 1 1 d .
H22 H 0.7998 0.6590 -0.0752 0.040 Uiso 1 1 calc R
C32 C 0.7462(4) 0.6215(3) -0.00175(19) 0.0292(11) Uani 1 1 d .
H23 H 0.7205 0.6696 0.0118 0.035 Uiso 1 1 calc R
C33 C 0.7383(4) 0.5561(2) 0.02990(16) 0.0185(9) Uani 1 1 d .
C34 C 1.0297(4) 0.3989(2) 0.13492(15) 0.0163(8) Uani 1 1 d .
H24 H 1.0680 0.4359 0.1598 0.020 Uiso 1 1 calc R
H25 H 1.0964 0.3636 0.1230 0.020 Uiso 1 1 calc R
C35 C 0.6828(4) 0.5613(2) 0.08485(16) 0.0231(10) Uani 1 1 d .
H26 H 0.7199 0.6056 0.1035 0.028 Uiso 1 1 calc R
H27 H 0.5915 0.5703 0.0818 0.028 Uiso 1 1 calc R
C36 C 0.3297(4) 0.3665(3) 0.22906(18) 0.0289(11) Uani 1 1 d .
H28 H 0.3157 0.3590 0.2660 0.035 Uiso 1 1 calc R
C37 C 0.3514(4) 0.4357(3) 0.20481(19) 0.0304(11) Uani 1 1 d .
H29 H 0.3556 0.4845 0.2211 0.036 Uiso 1 1 calc R
C38 C 0.3655(4) 0.4185(2) 0.15184(18) 0.0247(10) Uani 1 1 d .
H30 H 0.3811 0.4551 0.1248 0.030 Uiso 1 1 calc R
C39 C 0.4821(4) 0.1208(3) 0.1871(2) 0.0305(11) Uani 1 1 d .
H31 H 0.4731 0.0975 0.2210 0.037 Uiso 1 1 calc R
C40 C 0.5623(4) 0.0968(3) 0.14767(19) 0.0310(11) Uani 1 1 d .
H32 H 0.6180 0.0546 0.1486 0.037 Uiso 1 1 calc R
C41 C 0.5439(4) 0.1482(2) 0.10598(18) 0.0209(9) Uani 1 1 d .
H33 H 0.5868 0.1470 0.0729 0.025 Uiso 1 1 calc R
C42 C 0.0832(4) 0.1767(2) 0.16022(18) 0.0232(10) Uani 1 1 d .
H34 H 0.0507 0.1576 0.1927 0.028 Uiso 1 1 calc R
C43 C 0.0219(4) 0.1753(3) 0.11157(19) 0.0246(10) Uani 1 1 d .
H35 H -0.0591 0.1556 0.1042 0.030 Uiso 1 1 calc R
C44 C 0.1042(3) 0.2087(2) 0.07637(17) 0.0182(8) Uani 1 1 d .
H36 H 0.0885 0.2159 0.0396 0.022 Uiso 1 1 calc R
P1 P 0.40246(14) 0.66440(8) 0.15519(5) 0.0364(3) Uani 1 1 d .
F1 F 0.2976(5) 0.7226(3) 0.14223(18) 0.1025(16) Uani 1 1 d .
F2 F 0.4656(5) 0.7250(3) 0.19310(16) 0.0970(16) Uani 1 1 d .
F3 F 0.5087(4) 0.6051(3) 0.17056(17) 0.111(2) Uani 1 1 d .
F4 F 0.3474(7) 0.6015(3) 0.11910(16) 0.128(2) Uani 1 1 d .
F5 F 0.4806(5) 0.6941(2) 0.10557(16) 0.0852(14) Uani 1 1 d .
F6 F 0.3266(3) 0.63361(19) 0.20513(13) 0.0554(10) Uani 1 1 d .
C1S C 0.6094(7) 0.8566(4) 0.1186(3) 0.073(2) Uani 1 1 d .
H37 H 0.6257 0.8111 0.1401 0.109 Uiso 1 1 calc .
H38 H 0.6274 0.8456 0.0813 0.109 Uiso 1 1 calc .
H39 H 0.5213 0.8714 0.1224 0.109 Uiso 1 1 calc .
O1S O 0.6859(5) 0.9163(3) 0.13599(18) 0.0642(13) Uani 1 1 d .
H40 H 0.7244 0.9349 0.1099 0.080 Uiso 1 1 calc R
C2S C 0.9063(9) 0.9665(5) 0.0123(3) 0.108(4) Uani 1 1 d .
H41 H 0.9026 0.9120 0.0041 0.161 Uiso 1 1 calc .
H42 H 0.9879 0.9787 0.0279 0.161 Uiso 1 1 calc .
H43 H 0.8947 0.9961 -0.0203 0.161 Uiso 1 1 calc .
O2S O 0.8107(4) 0.9850(2) 0.04874(14) 0.0467(10) Uani 1 1 d .
H44 H 0.7778 1.0267 0.0400 0.080 Uiso 1 1 calc R

loop_
_atom_site_aniso_label
_atom_site_aniso_U_11
_atom_site_aniso_U_22
_atom_site_aniso_U_33
_atom_site_aniso_U_23
_atom_site_aniso_U_13
_atom_site_aniso_U_12
Fe1 0.0109(3) 0.0138(3) 0.0150(3) -0.0012(2) 0.0001(2) -0.0007(2)
Ni1 0.0115(2) 0.0166(2) 0.0127(2) -0.0023(2) 0.0007(2) -0.0018(2)
N1 0.0175(18) 0.0176(17) 0.0144(17) -0.0020(13) 0.0001(14) 0.0008(14)
N2 0.0156(17) 0.0162(18) 0.0189(18) 0.0008(14) -0.0008(15) -0.0010(15)
N3 0.0214(19) 0.024(2) 0.029(2) -0.0014(16) -0.0017(17) 0.0038(18)
N4 0.0117(16) 0.0154(16) 0.0153(17) -0.0043(13) 0.0037(13) -0.0013(13)
N5 0.0130(17) 0.0285(19) 0.0148(16) -0.0039(14) 0.0021(15) -0.0032(16)
N6 0.0157(18) 0.0209(19) 0.0153(17) -0.0011(14) -0.0005(14) -0.0029(14)
N7 0.0109(17) 0.0224(18) 0.0144(17) -0.0016(14) -0.0020(14) 0.0007(14)
N8 0.0138(17) 0.026(2) 0.0207(18) -0.0034(15) 0.0004(15) 0.0003(16)
N9 0.0122(17) 0.0185(18) 0.0205(18) 0.0038(14) -0.0032(14) -0.0036(14)
N10 0.0145(16) 0.0176(17) 0.0167(16) -0.0002(13) -0.0017(14) -0.0018(15)
N11 0.0166(18) 0.035(2) 0.0170(19) -0.0021(16) -0.0025(14) -0.0074(15)
N12 0.0190(18) 0.0236(19) 0.0187(18) 0.0092(15) -0.0059(15) -0.0054(15)
N13 0.0174(17) 0.0242(19) 0.0174(17) 0.0069(15) 0.0012(15) -0.0051(16)
B1 0.022(2) 0.036(3) 0.017(2) 0.003(2) 0.000(2) 0.001(2)
C1 0.019(2) 0.0138(19) 0.012(2) -0.0026(15) 0.0011(16) 0.0020(16)
C2 0.0092(18) 0.0153(19) 0.021(2) 0.0042(18) 0.0010(16) -0.0025(17)
C3 0.011(2) 0.019(2) 0.020(2) -0.0009(17) 0.0033(17) -0.0028(17)
C4 0.0111(19) 0.0146(19) 0.016(2) -0.0029(15) -0.0011(16) 0.0019(15)
C5 0.0106(18) 0.0155(19) 0.017(2) -0.0012(16) -0.0022(15) -0.0040(15)
C6 0.014(2) 0.020(2) 0.018(2) -0.0013(17) 0.0033(17) -0.0001(17)
C7 0.027(2) 0.021(2) 0.019(2) 0.0012(17) 0.0094(19) -0.0041(18)
C8 0.023(2) 0.020(2) 0.026(2) -0.0014(19) 0.001(2) -0.0033(17)
C9 0.015(2) 0.021(2) 0.017(2) -0.0034(17) -0.0044(17) 0.0033(17)
C10 0.022(2) 0.023(2) 0.018(2) -0.0070(17) -0.0054(18) 0.0030(17)
C11 0.028(2) 0.024(2) 0.024(2) -0.010(2) -0.0044(18) 0.006(2)
C12 0.043(3) 0.017(2) 0.031(3) 0.002(2) -0.005(2) -0.001(2)
C13 0.039(3) 0.025(2) 0.028(2) 0.003(2) 0.006(2) -0.0065(19)
C14 0.017(2) 0.0090(18) 0.0152(19) -0.0028(15) 0.0053(16) 0.0015(16)
C15 0.014(2) 0.0171(19) 0.015(2) -0.0045(16) 0.0004(16) 0.0026(16)
C16 0.015(2) 0.027(2) 0.022(2) -0.0059(18) 0.0046(18) -0.0055(18)
C17 0.024(2) 0.025(2) 0.018(2) -0.0045(18) 0.0089(18) -0.0060(18)
C18 0.023(2) 0.016(2) 0.017(2) -0.0050(16) -0.0017(18) -0.0037(18)
C19 0.019(2) 0.014(2) 0.016(2) -0.0022(16) 0.0001(17) -0.0008(17)
C20 0.018(2) 0.015(2) 0.021(2) -0.0068(17) 0.0013(17) 0.0000(16)
C21 0.022(2) 0.022(2) 0.025(2) -0.0062(18) -0.0067(19) 0.0012(19)
C22 0.039(3) 0.023(2) 0.019(2) -0.0029(18) -0.012(2) 0.006(2)
C23 0.039(3) 0.021(2) 0.017(2) 0.0027(18) 0.000(2) -0.001(2)
C24 0.019(2) 0.023(2) 0.024(2) 0.0023(18) -0.0030(18) -0.0098(18)
C25 0.029(2) 0.025(2) 0.025(2) 0.0030(19) 0.0004(19) -0.0082(19)
C26 0.035(3) 0.024(2) 0.025(2) 0.0091(19) -0.002(2) -0.005(2)
C27 0.018(2) 0.024(2) 0.025(2) -0.0013(19) -0.0008(18) 0.0018(18)
C28 0.013(2) 0.017(2) 0.019(2) -0.0007(16) 0.0020(16) -0.0005(16)
C29 0.021(2) 0.033(3) 0.018(2) -0.0040(19) 0.0032(17) 0.0028(19)
C30 0.037(3) 0.034(3) 0.018(2) 0.002(2) 0.003(2) 0.004(2)
C31 0.043(3) 0.028(3) 0.029(2) 0.0108(19) 0.000(2) 0.007(2)
C32 0.026(2) 0.028(3) 0.034(3) 0.003(2) -0.001(2) 0.0118(19)
C33 0.011(2) 0.026(2) 0.019(2) -0.0024(17) -0.0039(16) 0.0021(17)
C34 0.0136(19) 0.017(2) 0.019(2) -0.0004(17) -0.0004(16) 0.0026(17)
C35 0.019(2) 0.028(2) 0.022(2) -0.0029(19) -0.0045(18) 0.0046(17)
C36 0.021(2) 0.048(3) 0.018(2) -0.014(2) 0.0053(18) -0.004(2)
C37 0.018(2) 0.038(3) 0.035(3) -0.018(2) 0.006(2) -0.007(2)
C38 0.014(2) 0.026(2) 0.035(2) -0.0127(19) 0.006(2) -0.0033(19)
C39 0.027(3) 0.028(3) 0.036(3) 0.012(2) -0.013(2) -0.002(2)
C40 0.029(2) 0.026(2) 0.039(3) 0.000(2) -0.017(2) 0.005(2)
C41 0.020(2) 0.017(2) 0.026(2) -0.0015(18) -0.0067(18) 0.0005(18)
C42 0.016(2) 0.026(2) 0.028(2) 0.0084(19) 0.0047(19) -0.0036(18)
C43 0.013(2) 0.027(2) 0.033(3) 0.001(2) 0.0021(19) -0.0069(18)
C44 0.0120(18) 0.021(2) 0.021(2) -0.0011(18) -0.0025(17) -0.0004(15)
P1 0.0389(8) 0.0352(8) 0.0350(8) -0.0030(6) 0.0037(6) 0.0086(6)
F1 0.089(3) 0.112(4) 0.107(3) 0.032(3) 0.010(3) 0.065(3)
F2 0.118(4) 0.111(4) 0.062(3) 0.000(3) 0.004(3) -0.065(3)
F3 0.095(3) 0.165(5) 0.071(3) 0.047(3) 0.040(3) 0.080(4)
F4 0.258(7) 0.074(3) 0.052(2) -0.015(2) -0.005(3) -0.068(4)
F5 0.132(4) 0.060(2) 0.063(3) 0.009(2) 0.048(3) 0.023(3)
F6 0.060(2) 0.050(2) 0.057(2) -0.0084(17) 0.0152(17) -0.0115(17)
C1S 0.063(5) 0.082(5) 0.074(5) 0.017(4) -0.031(4) -0.026(4)
O1S 0.068(3) 0.059(3) 0.065(3) 0.002(2) 0.013(2) -0.005(2)
C2S 0.125(8) 0.117(7) 0.081(5) 0.071(5) 0.067(5) 0.092(6)
O2S 0.045(2) 0.061(3) 0.035(2) 0.0087(19) -0.0002(18) 0.012(2)

loop_
_atom_type_symbol
_atom_type_description
_atom_type_scat_dispersion_real
_atom_type_scat_dispersion_imag
_atom_type_scat_source
C C 0.0033 0.0016 'International Tables Vol C Tables 4.2.6.8 and 6.1.1.4'
H H 0.0000 0.0000 'International Tables Vol C Tables 4.2.6.8 and 6.1.1.4'
B B 0.0013 0.0007 'International Tables Vol C Tables 4.2.6.8 and 6.1.1.4'
N N 0.0061 0.0033 'International Tables Vol C Tables 4.2.6.8 and 6.1.1.4'
O O 0.0106 0.0060 'International Tables Vol C Tables 4.2.6.8 and 6.1.1.4'
F F 0.0171 0.0103 'International Tables Vol C Tables 4.2.6.8 and 6.1.1.4'
P P 0.1023 0.0942 'International Tables Vol C Tables 4.2.6.8 and 6.1.1.4'
Fe Fe 0.3463 0.8444 'International Tables Vol C Tables 4.2.6.8 and 6.1.1.4'
Ni Ni 0.3393 1.1124 'International Tables Vol C Tables 4.2.6.8 and 6.1.1.4'

loop_
_geom_angle_atom_site_label_1
_geom_angle_atom_site_label_2
_geom_angle_atom_site_label_3
_geom_angle
_geom_angle_site_symmetry_1
C2 Fe1 C3 85.83(17) .
C2 Fe1 C1 92.48(16) .
C3 Fe1 C1 91.06(16) .
C2 Fe1 N10 90.85(15) .
C3 Fe1 N10 90.42(15) .
C1 Fe1 N10 176.45(15) .
C2 Fe1 N8 178.51(16) .
C3 Fe1 N8 92.87(16) .
C1 Fe1 N8 88.27(15) .
N10 Fe1 N8 88.43(14) .
C2 Fe1 N9 91.00(15) .
C3 Fe1 N9 176.22(16) .
C1 Fe1 N9 91.14(15) .
N10 Fe1 N9 87.56(14) .
N8 Fe1 N9 90.27(15) .
N2 Ni1 N6 95.09(14) .
N2 Ni1 N1 90.11(13) .
N6 Ni1 N1 94.76(13) .
N2 Ni1 N7 94.70(13) .
N6 Ni1 N7 166.89(13) .
N1 Ni1 N7 93.90(13) .
N2 Ni1 N4 89.90(13) .
N6 Ni1 N4 80.86(13) .
N1 Ni1 N4 175.61(13) .
N7 Ni1 N4 90.47(13) .
N2 Ni1 N5 173.66(13) .
N6 Ni1 N5 90.55(13) .
N1 Ni1 N5 86.52(13) .
N7 Ni1 N5 80.18(13) .
N4 Ni1 N5 93.87(13) .
C1 N1 Ni1 164.9(3) .
C2 N2 Ni1 160.0(3) 4
C5 N4 C34 116.5(3) .
C5 N4 Ni1 114.4(2) .
C34 N4 Ni1 109.8(2) .
C5 N4 H1 105.0 .
C34 N4 H1 105.0 .
Ni1 N4 H1 105.0 .
C15 N5 C35 117.5(3) .
C15 N5 Ni1 112.8(3) .
C35 N5 Ni1 111.4(2) .
C15 N5 H2 104.5 .
C35 N5 H2 104.5 .
Ni1 N5 H2 104.5 .
C28 N6 C24 117.4(4) .
C28 N6 Ni1 116.6(3) .
C24 N6 Ni1 125.3(3) .
C29 N7 C33 118.6(4) .
C29 N7 Ni1 124.9(3) .
C33 N7 Ni1 115.4(3) .
C38 N8 N11 106.8(3) .
C38 N8 Fe1 133.4(3) .
N11 N8 Fe1 119.8(3) .
C41 N9 N12 107.8(3) .
C41 N9 Fe1 132.8(3) .
N12 N9 Fe1 118.8(3) .
C44 N10 N13 106.9(3) .
C44 N10 Fe1 134.3(3) .
N13 N10 Fe1 118.8(2) .
C36 N11 N8 108.3(4) .
C36 N11 B1 133.4(4) .
N8 N11 B1 118.1(3) .
C39 N12 N9 108.3(4) .
C39 N12 B1 131.9(4) .
N9 N12 B1 119.0(3) .
C42 N13 N10 108.8(3) .
C42 N13 B1 132.0(4) .
N10 N13 B1 119.2(3) .
N11 B1 N12 108.5(4) .
N11 B1 N13 107.3(4) .
N12 B1 N13 105.2(3) .
N11 B1 H3 111.8 .
N12 B1 H3 111.8 .
N13 B1 H3 111.8 .
N1 C1 Fe1 171.6(4) .
N2 C2 Fe1 172.8(4) 4_455
N3 C3 Fe1 177.1(4) .
C5 C4 C9 117.9(4) .
C5 C4 C14 121.7(3) .
C9 C4 C14 120.3(3) .
C4 C5 C6 120.8(4) .
C4 C5 N4 121.6(3) .
C6 C5 N4 117.4(3) .
C7 C6 C5 121.1(4) .
C7 C6 H4 119.4 .
C5 C6 H4 119.4 .
C6 C7 C8 120.4(4) .
C6 C7 H5 119.8 .
C8 C7 H5 119.8 .
C13 C8 C9 118.9(4) .
C13 C8 C7 122.1(4) .
C9 C8 C7 119.0(4) .
C8 C9 C10 118.5(4) .
C8 C9 C4 120.7(4) .
C10 C9 C4 120.7(4) .
C11 C10 C9 120.2(4) .
C11 C10 H6 119.9 .
C9 C10 H6 119.9 .
C10 C11 C12 121.0(4) .
C10 C11 H7 119.5 .
C12 C11 H7 119.5 .
C13 C12 C11 120.1(4) .
C13 C12 H8 120.0 .
C11 C12 H8 120.0 .
C12 C13 C8 121.2(4) .
C12 C13 H9 119.4 .
C8 C13 H9 119.4 .
C15 C14 C19 118.8(4) .
C15 C14 C4 121.4(4) .
C19 C14 C4 119.7(4) .
C14 C15 C16 120.9(4) .
C14 C15 N5 121.4(4) .
C16 C15 N5 117.4(4) .
C17 C16 C15 121.5(4) .
C17 C16 H10 119.3 .
C15 C16 H10 119.3 .
C16 C17 C18 120.8(4) .
C16 C17 H11 119.6 .
C18 C17 H11 119.6 .
C23 C18 C19 119.3(4) .
C23 C18 C17 122.3(4) .
C19 C18 C17 118.3(4) .
C20 C19 C18 118.3(4) .
C20 C19 C14 122.0(4) .
C18 C19 C14 119.6(4) .
C21 C20 C19 121.3(4) .
C21 C20 H12 119.3 .
C19 C20 H12 119.3 .
C20 C21 C22 120.7(4) .
C20 C21 H13 119.7 .
C22 C21 H13 119.7 .
C23 C22 C21 119.2(4) .
C23 C22 H14 120.4 .
C21 C22 H14 120.4 .
C22 C23 C18 121.2(4) .
C22 C23 H15 119.4 .
C18 C23 H15 119.4 .
N6 C24 C25 123.4(4) .
N6 C24 H16 118.3 .
C25 C24 H16 118.3 .
C24 C25 C26 118.7(4) .
C24 C25 H17 120.6 .
C26 C25 H17 120.6 .
C27 C26 C25 118.4(4) .
C27 C26 H18 120.8 .
C25 C26 H18 120.8 .
C26 C27 C28 119.6(4) .
C26 C27 H19 120.2 .
C28 C27 H19 120.2 .
N6 C28 C27 122.4(4) .
N6 C28 C34 116.8(3) .
C27 C28 C34 120.8(4) .
N7 C29 C30 122.7(4) .
N7 C29 H20 118.6 .
C30 C29 H20 118.6 .
C29 C30 C31 119.5(4) .
C29 C30 H21 120.2 .
C31 C30 H21 120.2 .
C30 C31 C32 118.2(4) .
C30 C31 H22 120.9 .
C32 C31 H22 120.9 .
C31 C32 C33 119.2(4) .
C31 C32 H23 120.4 .
C33 C32 H23 120.4 .
N7 C33 C32 121.8(4) .
N7 C33 C35 118.4(4) .
C32 C33 C35 119.7(4) .
N4 C34 C28 113.7(3) .
N4 C34 H24 108.8 .
C28 C34 H24 108.8 .
N4 C34 H25 108.8 .
C28 C34 H25 108.8 .
H24 C34 H25 107.7 .
N5 C35 C33 112.8(3) .
N5 C35 H26 109.0 .
C33 C35 H26 109.0 .
N5 C35 H27 109.0 .
C33 C35 H27 109.0 .
H26 C35 H27 107.8 .
N11 C36 C37 109.1(4) .
N11 C36 H28 125.5 .
C37 C36 H28 125.5 .
C38 C37 C36 104.8(4) .
C38 C37 H29 127.6 .
C36 C37 H29 127.6 .
N8 C38 C37 111.1(4) .
N8 C38 H30 124.5 .
C37 C38 H30 124.5 .
N12 C39 C40 109.4(4) .
N12 C39 H31 125.3 .
C40 C39 H31 125.3 .
C39 C40 C41 104.9(4) .
C39 C40 H32 127.5 .
C41 C40 H32 127.5 .
N9 C41 C40 109.6(4) .
N9 C41 H33 125.2 .
C40 C41 H33 125.2 .
N13 C42 C43 108.9(4) .
N13 C42 H34 125.6 .
C43 C42 H34 125.6 .
C44 C43 C42 105.0(4) .
C44 C43 H35 127.5 .
C42 C43 H35 127.5 .
N10 C44 C43 110.4(4) .
N10 C44 H36 124.8 .
C43 C44 H36 124.8 .
F4 P1 F1 94.1(3) .
F4 P1 F2 176.3(3) .
F1 P1 F2 89.6(3) .
F4 P1 F3 86.9(3) .
F1 P1 F3 178.0(2) .
F2 P1 F3 89.4(3) .
F4 P1 F5 88.4(3) .
F1 P1 F5 89.9(2) .
F2 P1 F5 91.7(2) .
F3 P1 F5 91.8(2) .
F4 P1 F6 91.6(2) .
F1 P1 F6 91.3(2) .
F2 P1 F6 88.2(2) .
F3 P1 F6 87.1(2) .
F5 P1 F6 178.9(2) .
O1S C1S H37 109.5 .
O1S C1S H38 109.5 .
H37 C1S H38 109.5 .
O1S C1S H39 109.5 .
H37 C1S H39 109.5 .
H38 C1S H39 109.5 .
C1S O1S H40 109.5 .
O2S C2S H41 109.5 .
O2S C2S H42 109.5 .
H41 C2S H42 109.5 .
O2S C2S H43 109.5 .
H41 C2S H43 109.5 .
H42 C2S H43 109.5 .
C2S O2S H44 109.5 .

loop_
_geom_bond_atom_site_label_1
_geom_bond_atom_site_label_2
_geom_bond_distance
_geom_bond_site_symmetry_2
Fe1 C2 1.906(4) .
Fe1 C3 1.922(4) .
Fe1 C1 1.934(4) .
Fe1 N10 1.951(3) .
Fe1 N8 1.977(3) .
Fe1 N9 1.990(3) .
Ni1 N2 2.042(3) .
Ni1 N6 2.064(3) .
Ni1 N1 2.067(3) .
Ni1 N7 2.087(3) .
Ni1 N4 2.164(3) .
Ni1 N5 2.170(3) .
N1 C1 1.148(5) .
N2 C2 1.152(5) 4
N3 C3 1.150(5) .
N4 C5 1.433(5) .
N4 C34 1.493(5) .
N4 H1 0.9300 .
N5 C15 1.452(5) .
N5 C35 1.477(5) .
N5 H2 0.9300 .
N6 C28 1.345(5) .
N6 C24 1.355(5) .
N7 C29 1.340(5) .
N7 C33 1.342(5) .
N8 C38 1.340(6) .
N8 N11 1.368(5) .
N9 C41 1.344(5) .
N9 N12 1.364(5) .
N10 C44 1.339(5) .
N10 N13 1.375(4) .
N11 C36 1.360(6) .
N11 B1 1.527(7) .
N12 C39 1.353(6) .
N12 B1 1.535(6) .
N13 C42 1.341(5) .
N13 B1 1.553(6) .
B1 H3 1.0000 .
C2 N2 1.152(5) 4_455
C4 C5 1.395(5) .
C4 C9 1.440(6) .
C4 C14 1.481(5) .
C5 C6 1.417(5) .
C6 C7 1.358(6) .
C6 H4 0.9500 .
C7 C8 1.426(6) .
C7 H5 0.9500 .
C8 C13 1.407(6) .
C8 C9 1.408(6) .
C9 C10 1.436(6) .
C10 C11 1.355(6) .
C10 H6 0.9500 .
C11 C12 1.393(6) .
C11 H7 0.9500 .
C12 C13 1.364(7) .
C12 H8 0.9500 .
C13 H9 0.9500 .
C14 C15 1.374(6) .
C14 C19 1.443(6) .
C15 C16 1.420(6) .
C16 C17 1.337(6) .
C16 H10 0.9500 .
C17 C18 1.434(6) .
C17 H11 0.9500 .
C18 C23 1.404(6) .
C18 C19 1.430(6) .
C19 C20 1.401(6) .
C20 C21 1.365(6) .
C20 H12 0.9500 .
C21 C22 1.415(7) .
C21 H13 0.9500 .
C22 C23 1.373(7) .
C22 H14 0.9500 .
C23 H15 0.9500 .
C24 C25 1.373(6) .
C24 H16 0.9500 .
C25 C26 1.395(6) .
C25 H17 0.9500 .
C26 C27 1.381(6) .
C26 H18 0.9500 .
C27 C28 1.387(6) .
C27 H19 0.9500 .
C28 C34 1.503(5) .
C29 C30 1.376(6) .
C29 H20 0.9500 .
C30 C31 1.387(6) .
C30 H21 0.9500 .
C31 C32 1.388(6) .
C31 H22 0.9500 .
C32 C33 1.400(6) .
C32 H23 0.9500 .
C33 C35 1.508(6) .
C34 H24 0.9900 .
C34 H25 0.9900 .
C35 H26 0.9900 .
C35 H27 0.9900 .
C36 C37 1.379(7) .
C36 H28 0.9500 .
C37 C38 1.375(6) .
C37 H29 0.9500 .
C38 H30 0.9500 .
C39 C40 1.377(7) .
C39 H31 0.9500 .
C40 C41 1.397(6) .
C40 H32 0.9500 .
C41 H33 0.9500 .
C42 C43 1.389(6) .
C42 H34 0.9500 .
C43 C44 1.379(6) .
C43 H35 0.9500 .
C44 H36 0.9500 .
P1 F4 1.546(4) .
P1 F1 1.550(4) .
P1 F2 1.579(4) .
P1 F3 1.587(4) .
P1 F5 1.590(4) .
P1 F6 1.590(4) .
C1S O1S 1.397(8) .
C1S H37 0.9800 .
C1S H38 0.9800 .
C1S H39 0.9800 .
O1S H40 0.8400 .
C2S O2S 1.410(8) .
C2S H41 0.9800 .
C2S H42 0.9800 .
C2S H43 0.9800 .
O2S H44 0.8400 .
